data_7053467
loop_
_publ_author_name
'Li, Hongyan'
'Antoline, Jennifer E.'
'Yang, Jin-Haek'
'Al-Rashid, Ziyad F'
'Hsung, Richard P.'

_publ_section_title
;
 A Stereoselective Intramolecular Cyclopropanation via a De Novo Class of
 Push-Pull Carbenes Derived from DMDO-Epoxidations of Chiral Ynamides.
;
_journal_issue 7
_journal_name_full 'New journal of chemistry = Nouveau journal de chimie'
_journal_page_first 1309
_journal_page_last 1316
_journal_paper_doi 10.1039/c0nj00063a
_journal_volume 34
_journal_year 2010
_chemical_absolute_configuration rm
_chemical_formula_moiety 'C15 H15 N O3'
_chemical_formula_sum 'C15 H15 N O3'
_chemical_formula_weight 257.28
_chemical_name_common 08170a
_chemical_name_systematic
;
?
;
_space_group_IT_number 4
_symmetry_cell_setting monoclinic
_symmetry_space_group_name_Hall 'P 2yb'
_symmetry_space_group_name_H-M 'P 1 21 1'
_atom_sites_solution_hydrogens geom
_atom_sites_solution_primary direct
_atom_sites_solution_secondary difmap
_audit_creation_method SHELXL-97
_cell_angle_alpha 90.00
_cell_angle_beta 98.616(17)
_cell_angle_gamma 90.00
_cell_formula_units_Z 2
_cell_length_a 8.293(2)
_cell_length_b 6.0494(10)
_cell_length_c 12.923(3)
_cell_measurement_reflns_used 1750
_cell_measurement_temperature 173(2)
_cell_measurement_theta_max 27.14
_cell_measurement_theta_min 2.48
_cell_volume 641.0(2)
_computing_cell_refinement 'Bruker SMART'
_computing_data_collection 'Bruker SMART'
_computing_data_reduction 'Bruker SAINT'
_computing_molecular_graphics 'Bruker SHELXTL'
_computing_publication_material 'Bruker SHELXTL'
_computing_structure_refinement 'Bruker SHELXTL'
_computing_structure_solution 'Bruker SHELXTL'
_diffrn_ambient_temperature 173(2)
_diffrn_measured_fraction_theta_full 0.995
_diffrn_measured_fraction_theta_max 0.995
_diffrn_measurement_device_type 'CCD area detector'
_diffrn_measurement_method 'phi and omega scans'
_diffrn_radiation_monochromator graphite
_diffrn_radiation_source 'sealed tube'
_diffrn_radiation_type MoK\a
_diffrn_radiation_wavelength 0.71073
_diffrn_reflns_av_R_equivalents 0.0258
_diffrn_reflns_av_sigmaI/netI 0.0186
_diffrn_reflns_limit_h_max 10
_diffrn_reflns_limit_h_min -10
_diffrn_reflns_limit_k_max 7
_diffrn_reflns_limit_k_min 0
_diffrn_reflns_limit_l_max 16
_diffrn_reflns_limit_l_min 0
_diffrn_reflns_number 1573
_diffrn_reflns_theta_full 27.29
_diffrn_reflns_theta_max 27.29
_diffrn_reflns_theta_min 1.59
_exptl_absorpt_coefficient_mu 0.093
_exptl_absorpt_correction_T_max 0.9816
_exptl_absorpt_correction_T_min 0.9548
_exptl_absorpt_correction_type multi-scan
_exptl_absorpt_process_details 'SADABS (Sheldrick, 2004)'
_exptl_crystal_colour Colorless
_exptl_crystal_density_diffrn 1.333
_exptl_crystal_density_method 'not measured'
_exptl_crystal_description Needle
_exptl_crystal_F_000 272
_exptl_crystal_size_max 0.50
_exptl_crystal_size_mid 0.23
_exptl_crystal_size_min 0.20
_refine_diff_density_max 0.142
_refine_diff_density_min -0.149
_refine_diff_density_rms 0.030
_refine_ls_abs_structure_details 'Flack H D (1983), Acta Cryst. A39, 876-881'
_refine_ls_abs_structure_Flack 0.2(13)
_refine_ls_extinction_method none
_refine_ls_goodness_of_fit_ref 1.059
_refine_ls_hydrogen_treatment constr
_refine_ls_matrix_type full
_refine_ls_number_parameters 172
_refine_ls_number_reflns 1573
_refine_ls_number_restraints 1
_refine_ls_restrained_S_all 1.059
_refine_ls_R_factor_all 0.0360
_refine_ls_R_factor_gt 0.0307
_refine_ls_shift/su_max 0.000
_refine_ls_shift/su_mean 0.000
_refine_ls_structure_factor_coef Fsqd
_refine_ls_weighting_details 'calc w=1/[\s^2^(Fo^2^)+(0.0326P)^2^+0.1059P] where P=(Fo^2^+2Fc^2^)/3'
_refine_ls_weighting_scheme calc
_refine_ls_wR_factor_gt 0.0697
_refine_ls_wR_factor_ref 0.0720
_reflns_number_gt 1430
_reflns_number_total 1573
_reflns_threshold_expression >2sigma(I)
_cod_data_source_file c0nj00063a.txt
_cod_data_source_block 08170a
_cod_depositor_comments
;
The following automatic conversions were performed:

'_symmetry_cell_setting' value 'Monoclinic' changed to 'monoclinic'
according to /home/saulius/struct/CIF-dictionaries/cif_core.dic
dictionary named 'cif_core.dic' version 2.4.2 from
2011-04-26.

'_exptl_absorpt_correction_type' value 'Multi-scan'
changed to 'multi-scan' according to
/home/saulius/struct/CIF-dictionaries/cif_core.dic dictionary named
'cif_core.dic' version 2.4.2 from 2011-04-26.

Automatic conversion script
Id: cif_fix_values 1891 2012-01-12 08:04:46Z andrius 
;
_cod_original_sg_symbol_H-M P2(1)
_cod_database_code 7053467

loop_
_symmetry_equiv_pos_as_xyz
'x, y, z'
'-x, y+1/2, -z'

loop_
_atom_site_label
_atom_site_type_symbol
_atom_site_fract_x
_atom_site_fract_y
_atom_site_fract_z
_atom_site_U_iso_or_equiv
_atom_site_adp_type
_atom_site_occupancy
_atom_site_symmetry_multiplicity
_atom_site_calc_flag
_atom_site_refinement_flags
O1 O 0.60718(17) 0.9895(2) 0.71474(11) 0.0418(4) Uani 1 1 d .
O2 O 0.64592(17) 0.8035(3) 0.57003(10) 0.0430(4) Uani 1 1 d .
O3 O 0.99446(16) 0.8463(3) 0.86394(10) 0.0418(4) Uani 1 1 d .
N1 N 0.72451(17) 0.6442(3) 0.72350(11) 0.0289(3) Uani 1 1 d .
C1 C 0.6554(2) 0.8267(3) 0.67515(14) 0.0311(4) Uani 1 1 d .
C2 C 0.7004(2) 0.5849(4) 0.54624(15) 0.0425(5) Uani 1 1 d .
H2A H 0.7814 0.5939 0.4974 0.051 Uiso 1 1 calc R
H2B H 0.6071 0.4942 0.5135 0.051 Uiso 1 1 calc R
C3 C 0.7779(2) 0.4819(3) 0.65110(13) 0.0290(4) Uani 1 1 d .
H3A H 0.7254 0.3360 0.6606 0.035 Uiso 1 1 calc R
C4 C 0.9613(2) 0.4527(3) 0.66349(13) 0.0289(4) Uani 1 1 d .
C5 C 1.0624(2) 0.6178(4) 0.63571(17) 0.0416(5) Uani 1 1 d .
H5A H 1.0174 0.7546 0.6092 0.050 Uiso 1 1 calc R
C6 C 1.2299(3) 0.5830(5) 0.6466(2) 0.0516(6) Uani 1 1 d .
H6A H 1.2990 0.6962 0.6273 0.062 Uiso 1 1 calc R
C7 C 1.2961(3) 0.3857(4) 0.68519(17) 0.0459(6) Uani 1 1 d .
H7A H 1.4105 0.3624 0.6918 0.055 Uiso 1 1 calc R
C8 C 1.1968(3) 0.2222(4) 0.71414(15) 0.0435(5) Uani 1 1 d .
H8A H 1.2425 0.0867 0.7417 0.052 Uiso 1 1 calc R
C9 C 1.0292(2) 0.2556(3) 0.70294(14) 0.0355(4) Uani 1 1 d .
H9A H 0.9607 0.1419 0.7226 0.043 Uiso 1 1 calc R
C10 C 0.7499(2) 0.6296(3) 0.83444(13) 0.0277(4) Uani 1 1 d .
C11 C 0.8786(2) 0.7664(3) 0.89719(14) 0.0304(4) Uani 1 1 d .
C12 C 0.8363(2) 0.7959(4) 1.00608(14) 0.0366(4) Uani 1 1 d .
H12A H 0.8643 0.9469 1.0324 0.044 Uiso 1 1 calc R
H12B H 0.8960 0.6876 1.0550 0.044 Uiso 1 1 calc R
C13 C 0.6522(2) 0.7569(4) 0.99527(15) 0.0425(5) Uani 1 1 d .
H13A H 0.6242 0.6784 1.0574 0.051 Uiso 1 1 calc R
H13B H 0.5925 0.8991 0.9877 0.051 Uiso 1 1 calc R
C14 C 0.6091(2) 0.6164(4) 0.89738(14) 0.0354(4) Uani 1 1 d .
H14A H 0.4950 0.6213 0.8592 0.043 Uiso 1 1 calc R
C15 C 0.7087(2) 0.4167(3) 0.88740(15) 0.0355(4) Uani 1 1 d .
H15A H 0.6583 0.2956 0.8422 0.043 Uiso 1 1 calc R
H15B H 0.7838 0.3677 0.9500 0.043 Uiso 1 1 calc R

loop_
_atom_site_aniso_label
_atom_site_aniso_U_11
_atom_site_aniso_U_22
_atom_site_aniso_U_33
_atom_site_aniso_U_23
_atom_site_aniso_U_13
_atom_site_aniso_U_12
O1 0.0463(8) 0.0311(8) 0.0480(8) 0.0019(7) 0.0069(6) 0.0066(7)
O2 0.0499(8) 0.0484(10) 0.0297(7) 0.0077(7) 0.0023(6) 0.0086(7)
O3 0.0410(7) 0.0440(8) 0.0409(7) 0.0012(7) 0.0081(6) -0.0130(7)
N1 0.0320(7) 0.0301(9) 0.0250(7) -0.0007(6) 0.0057(6) 0.0025(7)
C1 0.0274(8) 0.0327(10) 0.0327(9) 0.0034(8) 0.0029(7) -0.0033(8)
C2 0.0398(10) 0.0553(14) 0.0313(10) -0.0049(10) 0.0018(8) 0.0041(10)
C3 0.0315(9) 0.0286(9) 0.0278(8) -0.0023(8) 0.0068(7) -0.0030(8)
C4 0.0327(9) 0.0302(10) 0.0247(8) -0.0038(7) 0.0071(6) -0.0006(8)
C5 0.0387(10) 0.0318(11) 0.0564(12) 0.0028(10) 0.0144(9) 0.0000(9)
C6 0.0371(11) 0.0508(15) 0.0706(15) -0.0067(12) 0.0203(10) -0.0086(11)
C7 0.0338(10) 0.0596(16) 0.0434(11) -0.0154(11) 0.0032(8) 0.0083(10)
C8 0.0493(11) 0.0460(13) 0.0331(10) -0.0021(9) -0.0004(8) 0.0142(10)
C9 0.0449(10) 0.0329(10) 0.0289(9) 0.0020(8) 0.0067(7) 0.0024(9)
C10 0.0292(8) 0.0289(9) 0.0258(8) 0.0019(7) 0.0070(6) 0.0019(8)
C11 0.0343(9) 0.0249(9) 0.0317(9) 0.0026(8) 0.0038(7) 0.0023(8)
C12 0.0438(10) 0.0371(11) 0.0285(9) -0.0013(8) 0.0037(7) -0.0013(9)
C13 0.0438(11) 0.0535(14) 0.0324(10) -0.0054(10) 0.0133(8) 0.0061(11)
C14 0.0294(8) 0.0473(12) 0.0311(9) 0.0002(9) 0.0097(7) -0.0022(9)
C15 0.0413(10) 0.0339(11) 0.0316(9) 0.0046(8) 0.0063(7) -0.0078(9)

loop_
_atom_type_symbol
_atom_type_description
_atom_type_scat_dispersion_real
_atom_type_scat_dispersion_imag
_atom_type_scat_source
C C 0.0033 0.0016 'International Tables Vol C Tables 4.2.6.8 and 6.1.1.4'
H H 0.0000 0.0000 'International Tables Vol C Tables 4.2.6.8 and 6.1.1.4'
N N 0.0061 0.0033 'International Tables Vol C Tables 4.2.6.8 and 6.1.1.4'
O O 0.0106 0.0060 'International Tables Vol C Tables 4.2.6.8 and 6.1.1.4'

loop_
_geom_angle_atom_site_label_1
_geom_angle_atom_site_label_2
_geom_angle_atom_site_label_3
_geom_angle
C1 O2 C2 109.56(16)
C1 N1 C10 120.37(15)
C1 N1 C3 113.47(14)
C10 N1 C3 126.01(15)
O1 C1 N1 127.97(17)
O1 C1 O2 122.45(18)
N1 C1 O2 109.58(17)
O2 C2 C3 106.57(16)
O2 C2 H2A 110.4
C3 C2 H2A 110.4
O2 C2 H2B 110.4
C3 C2 H2B 110.4
H2A C2 H2B 108.6
N1 C3 C4 113.83(14)
N1 C3 C2 99.43(15)
C4 C3 C2 114.84(15)
N1 C3 H3A 109.4
C4 C3 H3A 109.4
C2 C3 H3A 109.4
C9 C4 C5 119.20(17)
C9 C4 C3 119.11(17)
C5 C4 C3 121.69(17)
C4 C5 C6 119.9(2)
C4 C5 H5A 120.1
C6 C5 H5A 120.1
C7 C6 C5 120.4(2)
C7 C6 H6A 119.8
C5 C6 H6A 119.8
C8 C7 C6 119.99(19)
C8 C7 H7A 120.0
C6 C7 H7A 120.0
C7 C8 C9 119.9(2)
C7 C8 H8A 120.1
C9 C8 H8A 120.1
C4 C9 C8 120.61(19)
C4 C9 H9A 119.7
C8 C9 H9A 119.7
N1 C10 C11 120.04(15)
N1 C10 C15 119.82(16)
C11 C10 C15 114.60(15)
N1 C10 C14 122.20(15)
C11 C10 C14 106.42(14)
C15 C10 C14 58.17(12)
O3 C11 C10 124.77(16)
O3 C11 C12 126.23(17)
C10 C11 C12 108.95(15)
C11 C12 C13 105.35(15)
C11 C12 H12A 110.7
C13 C12 H12A 110.7
C11 C12 H12B 110.7
C13 C12 H12B 110.7
H12A C12 H12B 108.8
C14 C13 C12 105.59(15)
C14 C13 H13A 110.6
C12 C13 H13A 110.6
C14 C13 H13B 110.6
C12 C13 H13B 110.6
H13A C13 H13B 108.8
C15 C14 C13 117.65(17)
C15 C14 C10 60.90(12)
C13 C14 C10 108.15(16)
C15 C14 H14A 118.7
C13 C14 H14A 118.7
C10 C14 H14A 118.7
C14 C15 C10 60.93(13)
C14 C15 H15A 117.7
C10 C15 H15A 117.7
C14 C15 H15B 117.7
C10 C15 H15B 117.7
H15A C15 H15B 114.8

loop_
_geom_bond_atom_site_label_1
_geom_bond_atom_site_label_2
_geom_bond_distance
O1 C1 1.206(2)
O2 C1 1.356(2)
O2 C2 1.445(3)
O3 C11 1.210(2)
N1 C1 1.353(2)
N1 C10 1.420(2)
N1 C3 1.470(2)
C2 C3 1.542(3)
C2 H2A 0.9900
C2 H2B 0.9900
C3 C4 1.515(2)
C3 H3A 1.0000
C4 C9 1.383(3)
C4 C5 1.386(3)
C5 C6 1.391(3)
C5 H5A 0.9500
C6 C7 1.376(4)
C6 H6A 0.9500
C7 C8 1.374(3)
C7 H7A 0.9500
C8 C9 1.390(3)
C8 H8A 0.9500
C9 H9A 0.9500
C10 C11 1.491(2)
C10 C15 1.522(3)
C10 C14 1.522(2)
C11 C12 1.511(2)
C12 C13 1.530(3)
C12 H12A 0.9900
C12 H12B 0.9900
C13 C14 1.521(3)
C13 H13A 0.9900
C13 H13B 0.9900
C14 C15 1.480(3)
C14 H14A 1.0000
C15 H15A 0.9900
C15 H15B 0.9900

loop_
_geom_torsion_atom_site_label_1
_geom_torsion_atom_site_label_2
_geom_torsion_atom_site_label_3
_geom_torsion_atom_site_label_4
_geom_torsion
C10 N1 C1 O1 -0.9(3)
C3 N1 C1 O1 -176.55(18)
C10 N1 C1 O2 179.17(15)
C3 N1 C1 O2 3.5(2)
C2 O2 C1 O1 -175.22(17)
C2 O2 C1 N1 4.7(2)
C1 O2 C2 C3 -10.5(2)
C1 N1 C3 C4 113.32(17)
C10 N1 C3 C4 -62.1(2)
C1 N1 C3 C2 -9.29(18)
C10 N1 C3 C2 175.32(17)
O2 C2 C3 N1 11.36(18)
O2 C2 C3 C4 -110.52(18)
N1 C3 C4 C9 111.25(19)
C2 C3 C4 C9 -135.05(18)
N1 C3 C4 C5 -69.2(2)
C2 C3 C4 C5 44.5(2)
C9 C4 C5 C6 0.7(3)
C3 C4 C5 C6 -178.89(18)
C4 C5 C6 C7 -0.2(3)
C5 C6 C7 C8 -0.6(3)
C6 C7 C8 C9 0.9(3)
C5 C4 C9 C8 -0.4(3)
C3 C4 C9 C8 179.20(17)
C7 C8 C9 C4 -0.4(3)
C1 N1 C10 C11 -71.6(2)
C3 N1 C10 C11 103.5(2)
C1 N1 C10 C15 136.03(17)
C3 N1 C10 C15 -48.9(2)
C1 N1 C10 C14 67.0(2)
C3 N1 C10 C14 -117.9(2)
N1 C10 C11 O3 -21.2(3)
C15 C10 C11 O3 132.49(19)
C14 C10 C11 O3 -165.54(18)
N1 C10 C11 C12 156.37(16)
C15 C10 C11 C12 -49.9(2)
C14 C10 C11 C12 12.0(2)
O3 C11 C12 C13 155.3(2)
C10 C11 C12 C13 -22.2(2)
C11 C12 C13 C14 23.3(2)
C12 C13 C14 C15 49.6(2)
C12 C13 C14 C10 -16.4(2)
N1 C10 C14 C15 107.5(2)
C11 C10 C14 C15 -109.14(16)
N1 C10 C14 C13 -140.39(19)
C11 C10 C14 C13 3.0(2)
C15 C10 C14 C13 112.11(19)
C13 C14 C15 C10 -96.37(18)
N1 C10 C15 C14 -111.54(17)
C11 C10 C15 C14 94.69(17)
